data_7018292
loop_
_publ_author_name
'Tan, Xin'
'Chen, Xue'
'Zhang, Jianyong'
'Su, Cheng-Yong'

_publ_section_title
;
 Luminescent coordination polymer gels based on rigid terpyridyl phosphine
 and Ag(i).
;
_journal_issue 13
_journal_name_full 'Dalton transactions (Cambridge, England : 2003)'
_journal_page_first 3616
_journal_page_last 3619
_journal_paper_doi 10.1039/c2dt00035k
_journal_volume 41
_journal_year 2012
_chemical_formula_sum 'C67 H48 Ag F3 N6 O3 P2 S'
_chemical_formula_weight 1243.98
_chemical_name_systematic
;
?
;
_space_group_IT_number 15
_symmetry_cell_setting monoclinic
_symmetry_space_group_name_Hall '-C 2yc'
_symmetry_space_group_name_H-M 'C 1 2/c 1'
_atom_sites_solution_hydrogens geom
_atom_sites_solution_primary direct
_atom_sites_solution_secondary difmap
_audit_creation_method SHELXL-97
_cell_angle_alpha 90.00
_cell_angle_beta 103.282(2)
_cell_angle_gamma 90.00
_cell_formula_units_Z 4
_cell_length_a 10.0247(2)
_cell_length_b 28.8156(4)
_cell_length_c 20.0865(4)
_cell_measurement_reflns_used 7958
_cell_measurement_temperature 150(2)
_cell_measurement_theta_max 62.4223
_cell_measurement_theta_min 3.0647
_cell_volume 5647.14(18)
_computing_structure_refinement 'SHELXL-97 (Sheldrick, 1997)'
_computing_structure_solution 'SHELXS-97 (Sheldrick, 1990)'
_diffrn_ambient_temperature 150(2)
_diffrn_measured_fraction_theta_full 0.994
_diffrn_measured_fraction_theta_max 0.994
_diffrn_radiation_monochromator graphite
_diffrn_radiation_source 'fine-focus sealed tube'
_diffrn_radiation_type CuK\a
_diffrn_radiation_wavelength 1.54178
_diffrn_reflns_av_R_equivalents 0.0393
_diffrn_reflns_av_sigmaI/netI 0.0339
_diffrn_reflns_limit_h_max 11
_diffrn_reflns_limit_h_min -10
_diffrn_reflns_limit_k_max 33
_diffrn_reflns_limit_k_min -29
_diffrn_reflns_limit_l_max 22
_diffrn_reflns_limit_l_min -22
_diffrn_reflns_number 16501
_diffrn_reflns_theta_full 62.51
_diffrn_reflns_theta_max 62.51
_diffrn_reflns_theta_min 3.07
_exptl_absorpt_coefficient_mu 4.280
_exptl_absorpt_correction_T_max 0.8145
_exptl_absorpt_correction_T_min 0.2793
_exptl_absorpt_correction_type multi-scan
_exptl_absorpt_process_details SADABS
_exptl_crystal_colour colourless
_exptl_crystal_density_diffrn 1.463
_exptl_crystal_density_method 'not measured'
_exptl_crystal_description plate
_exptl_crystal_F_000 2544
_exptl_crystal_size_max 0.40
_exptl_crystal_size_mid 0.20
_exptl_crystal_size_min 0.05
_refine_diff_density_max 0.398
_refine_diff_density_min -0.464
_refine_diff_density_rms 0.057
_refine_ls_extinction_coef 0.000065(12)
_refine_ls_extinction_expression Fc^*^=kFc[1+0.001xFc^2^\l^3^/sin(2\q)]^-1/4^
_refine_ls_extinction_method SHELXL
_refine_ls_goodness_of_fit_ref 1.055
_refine_ls_hydrogen_treatment constr
_refine_ls_matrix_type full
_refine_ls_number_parameters 404
_refine_ls_number_reflns 4494
_refine_ls_number_restraints 3
_refine_ls_restrained_S_all 1.094
_refine_ls_R_factor_all 0.0313
_refine_ls_R_factor_gt 0.0278
_refine_ls_shift/su_max 0.003
_refine_ls_shift/su_mean 0.000
_refine_ls_structure_factor_coef Fsqd
_refine_ls_weighting_details 'calc w=1/[\s^2^(Fo^2^)+(0.0361P)^2^+3.2869P] where P=(Fo^2^+2Fc^2^)/3'
_refine_ls_weighting_scheme calc
_refine_ls_wR_factor_gt 0.0676
_refine_ls_wR_factor_ref 0.0711
_reflns_number_gt 4178
_reflns_number_total 4494
_reflns_threshold_expression >2sigma(I)
_cod_data_source_file c2dt00035k.txt
_cod_data_source_block Ag-OTf
_cod_original_cell_volume 5647.13(18)
_cod_original_sg_symbol_H-M C2/c
_cod_database_code 7018292

loop_
_symmetry_equiv_pos_as_xyz
'x, y, z'
'-x, y, -z+1/2'
'x+1/2, y+1/2, z'
'-x+1/2, y+1/2, -z+1/2'
'-x, -y, -z'
'x, -y, z-1/2'
'-x+1/2, -y+1/2, -z'
'x+1/2, -y+1/2, z-1/2'

loop_
_atom_site_label
_atom_site_type_symbol
_atom_site_fract_x
_atom_site_fract_y
_atom_site_fract_z
_atom_site_U_iso_or_equiv
_atom_site_adp_type
_atom_site_occupancy
_atom_site_symmetry_multiplicity
_atom_site_calc_flag
_atom_site_refinement_flags
_atom_site_disorder_assembly
_atom_site_disorder_group
Ag1 Ag 1.0000 0.598923(7) 0.7500 0.02134(10) Uani 1 2 d S . .
P1 P 0.99237(6) 0.554535(18) 0.64418(3) 0.02159(14) Uani 1 1 d . . .
N1 N 1.3265(2) 0.15726(6) 0.73376(11) 0.0278(5) Uani 1 1 d . . .
N2 N 0.4095(2) 0.21783(8) 0.52430(14) 0.0465(7) Uani 1 1 d . . .
N3 N 0.9042(2) 0.24766(6) 0.63510(10) 0.0239(4) Uani 1 1 d . . .
C1 C 0.7998(2) 0.27772(8) 0.61779(12) 0.0232(5) Uani 1 1 d . . .
C2 C 0.8165(2) 0.32525(8) 0.62710(12) 0.0239(5) Uani 1 1 d . . .
H2A H 0.7393 0.3453 0.6163 0.029 Uiso 1 1 calc R . .
C3 C 0.9472(2) 0.34341(7) 0.65241(12) 0.0216(5) Uani 1 1 d . . .
C4 C 1.0563(2) 0.31220(7) 0.67111(12) 0.0223(5) Uani 1 1 d . . .
H4A H 1.1469 0.3231 0.6889 0.027 Uiso 1 1 calc R . .
C5 C 1.0293(2) 0.26472(7) 0.66317(12) 0.0224(5) Uani 1 1 d . . .
C6 C 0.9666(2) 0.39457(7) 0.65610(11) 0.0204(5) Uani 1 1 d . . .
C7 C 0.8697(2) 0.42310(8) 0.67578(12) 0.0229(5) Uani 1 1 d . . .
H7A H 0.7945 0.4096 0.6901 0.027 Uiso 1 1 calc R . .
C8 C 0.8827(2) 0.47092(7) 0.67448(12) 0.0226(5) Uani 1 1 d . . .
H8A H 0.8181 0.4900 0.6895 0.027 Uiso 1 1 calc R . .
C9 C 0.9902(2) 0.49133(7) 0.65134(11) 0.0215(5) Uani 1 1 d . . .
C10 C 1.0878(2) 0.46293(8) 0.63329(12) 0.0224(5) Uani 1 1 d . . .
H10A H 1.1625 0.4764 0.6186 0.027 Uiso 1 1 calc R . .
C11 C 1.0773(2) 0.41490(8) 0.63650(12) 0.0222(5) Uani 1 1 d . . .
H11A H 1.1463 0.3959 0.6252 0.027 Uiso 1 1 calc R . .
C12 C 0.6638(2) 0.25701(8) 0.58621(13) 0.0259(5) Uani 1 1 d . . .
C13 C 0.5420(3) 0.27773(8) 0.59242(15) 0.0358(6) Uani 1 1 d . . .
H13A H 0.5431 0.3059 0.6172 0.043 Uiso 1 1 calc R . .
C14 C 0.4186(3) 0.25655(9) 0.56176(18) 0.0456(8) Uani 1 1 d . . .
H14A H 0.3361 0.2704 0.5678 0.055 Uiso 1 1 calc R . .
C15 C 0.5276(3) 0.19846(9) 0.51891(15) 0.0372(6) Uani 1 1 d . . .
H15A H 0.5234 0.1710 0.4923 0.045 Uiso 1 1 calc R . .
C16 C 0.6553(3) 0.21578(8) 0.54950(13) 0.0298(6) Uani 1 1 d . . .
H16A H 0.7361 0.1998 0.5455 0.036 Uiso 1 1 calc R . .
C17 C 1.1361(2) 0.22863(8) 0.68672(12) 0.0232(5) Uani 1 1 d . . .
C18 C 1.1133(3) 0.18338(8) 0.66315(15) 0.0349(6) Uani 1 1 d . . .
H18A H 1.0313 0.1757 0.6308 0.042 Uiso 1 1 calc R . .
C19 C 1.2099(3) 0.14969(8) 0.68688(15) 0.0356(6) Uani 1 1 d . . .
H19A H 1.1929 0.1192 0.6689 0.043 Uiso 1 1 calc R . .
C20 C 1.3455(3) 0.20077(8) 0.75760(13) 0.0295(5) Uani 1 1 d . . .
H20A H 1.4254 0.2071 0.7922 0.035 Uiso 1 1 calc R . .
C21 C 1.2565(3) 0.23702(8) 0.73506(13) 0.0268(5) Uani 1 1 d . . .
H21A H 1.2776 0.2674 0.7526 0.032 Uiso 1 1 calc R . .
C22 C 0.8510(2) 0.56607(8) 0.57050(12) 0.0260(5) Uani 1 1 d . . .
C23 C 0.7725(3) 0.53175(9) 0.53187(13) 0.0320(6) Uani 1 1 d . . .
H23A H 0.7927 0.5000 0.5426 0.038 Uiso 1 1 calc R . .
C24 C 0.6644(3) 0.54332(10) 0.47748(14) 0.0374(6) Uani 1 1 d . . .
H24A H 0.6103 0.5195 0.4517 0.045 Uiso 1 1 calc R . .
C25 C 0.6354(3) 0.58943(10) 0.46078(14) 0.0379(6) Uani 1 1 d . . .
H25A H 0.5624 0.5973 0.4232 0.046 Uiso 1 1 calc R . .
C26 C 0.7128(3) 0.62374(10) 0.49886(15) 0.0411(7) Uani 1 1 d . . .
H26A H 0.6934 0.6554 0.4874 0.049 Uiso 1 1 calc R . .
C27 C 0.8192(3) 0.61228(9) 0.55410(14) 0.0348(6) Uani 1 1 d . . .
H27A H 0.8707 0.6362 0.5808 0.042 Uiso 1 1 calc R . .
C28 C 1.1481(3) 0.56669(7) 0.61488(12) 0.0249(5) Uani 1 1 d . . .
C29 C 1.1509(3) 0.57585(8) 0.54728(13) 0.0315(6) Uani 1 1 d . . .
H29A H 1.0681 0.5755 0.5129 0.038 Uiso 1 1 calc R . .
C30 C 1.2739(3) 0.58553(9) 0.52980(15) 0.0385(6) Uani 1 1 d . . .
H30A H 1.2744 0.5925 0.4836 0.046 Uiso 1 1 calc R . .
C31 C 1.3954(3) 0.58517(10) 0.57869(16) 0.0424(7) Uani 1 1 d . . .
H31A H 1.4795 0.5917 0.5663 0.051 Uiso 1 1 calc R . .
C32 C 1.3941(3) 0.57523(11) 0.64625(16) 0.0461(7) Uani 1 1 d . . .
H32A H 1.4775 0.5741 0.6801 0.055 Uiso 1 1 calc R . .
C33 C 1.2709(3) 0.56697(10) 0.66392(14) 0.0364(6) Uani 1 1 d . . .
H33A H 1.2702 0.5614 0.7104 0.044 Uiso 1 1 calc R . .
C34 C 0.5000 0.43500(13) 0.7500 0.0402(10) Uani 1 2 d SD . .
S1 S 0.5000 0.37232(3) 0.7500 0.0308(2) Uani 1 2 d S . .
F1 F 0.4546(4) 0.44859(12) 0.81154(19) 0.0560(10) Uani 0.50 1 d PD . .
F2 F 0.6204(4) 0.45541(15) 0.7620(3) 0.0515(12) Uani 0.50 1 d PD . .
O1 O 0.6054(4) 0.35941(13) 0.8140(2) 0.0459(10) Uani 0.50 1 d P . .
O2 O 0.3724(4) 0.35755(14) 0.7483(3) 0.0519(12) Uani 0.50 1 d P . .
O3 O 0.4398(5) 0.36626(14) 0.8089(2) 0.0502(11) Uani 0.50 1 d P A -1
F3 F 0.5871(5) 0.45336(15) 0.7972(3) 0.0593(13) Uani 0.50 1 d PD B -1

loop_
_atom_site_aniso_label
_atom_site_aniso_U_11
_atom_site_aniso_U_22
_atom_site_aniso_U_33
_atom_site_aniso_U_23
_atom_site_aniso_U_13
_atom_site_aniso_U_12
Ag1 0.02196(14) 0.01314(13) 0.02757(15) 0.000 0.00290(9) 0.000
P1 0.0255(3) 0.0137(3) 0.0243(3) -0.0003(2) 0.0031(2) -0.0003(2)
N1 0.0248(11) 0.0196(10) 0.0384(12) 0.0018(9) 0.0058(9) 0.0064(8)
N2 0.0315(13) 0.0281(12) 0.0684(18) 0.0084(11) -0.0123(12) -0.0062(10)
N3 0.0238(10) 0.0165(9) 0.0300(11) 0.0005(8) 0.0031(8) 0.0007(8)
C1 0.0218(12) 0.0182(11) 0.0278(13) 0.0014(9) 0.0019(10) -0.0010(9)
C2 0.0230(12) 0.0173(11) 0.0299(13) 0.0026(9) 0.0032(10) 0.0019(9)
C3 0.0242(12) 0.0164(11) 0.0240(12) -0.0002(9) 0.0049(9) 0.0002(9)
C4 0.0208(11) 0.0172(11) 0.0266(13) -0.0012(9) 0.0008(9) -0.0006(9)
C5 0.0223(12) 0.0177(11) 0.0261(12) 0.0001(9) 0.0036(10) 0.0011(9)
C6 0.0217(11) 0.0152(10) 0.0214(12) 0.0001(9) -0.0009(9) -0.0001(8)
C7 0.0216(11) 0.0195(11) 0.0270(12) 0.0003(9) 0.0042(10) -0.0002(9)
C8 0.0239(12) 0.0173(11) 0.0260(12) -0.0023(9) 0.0042(10) 0.0024(9)
C9 0.0248(12) 0.0158(10) 0.0211(11) -0.0006(9) -0.0005(9) -0.0018(9)
C10 0.0217(11) 0.0203(11) 0.0244(12) -0.0012(9) 0.0039(9) -0.0019(9)
C11 0.0204(11) 0.0173(11) 0.0278(12) -0.0010(9) 0.0035(10) 0.0027(9)
C12 0.0235(12) 0.0190(11) 0.0317(13) 0.0066(10) -0.0010(10) -0.0020(9)
C13 0.0247(13) 0.0188(12) 0.0587(18) 0.0045(11) -0.0010(12) 0.0000(10)
C14 0.0243(14) 0.0232(13) 0.082(2) 0.0098(14) -0.0028(14) 0.0012(10)
C15 0.0375(15) 0.0280(13) 0.0417(16) 0.0004(11) 0.0000(12) -0.0084(11)
C16 0.0284(13) 0.0250(12) 0.0340(14) 0.0011(10) 0.0027(11) -0.0058(10)
C17 0.0226(12) 0.0181(11) 0.0289(13) 0.0011(9) 0.0057(10) 0.0012(9)
C18 0.0246(13) 0.0205(12) 0.0533(17) -0.0043(11) -0.0037(12) 0.0017(10)
C19 0.0281(13) 0.0167(12) 0.0582(18) -0.0044(11) 0.0018(12) -0.0005(10)
C20 0.0269(12) 0.0256(12) 0.0323(14) -0.0053(10) -0.0007(10) 0.0059(10)
C21 0.0282(12) 0.0181(11) 0.0318(13) -0.0053(10) 0.0023(10) 0.0020(9)
C22 0.0277(13) 0.0228(12) 0.0273(13) 0.0017(10) 0.0059(10) 0.0012(10)
C23 0.0367(14) 0.0261(12) 0.0297(14) -0.0024(10) 0.0007(11) 0.0021(10)
C24 0.0360(15) 0.0434(16) 0.0299(14) -0.0032(12) 0.0013(12) -0.0005(12)
C25 0.0306(14) 0.0511(17) 0.0303(14) 0.0112(12) 0.0034(11) 0.0071(12)
C26 0.0404(16) 0.0338(14) 0.0472(18) 0.0182(13) 0.0060(13) 0.0070(12)
C27 0.0352(14) 0.0246(12) 0.0422(16) 0.0089(11) 0.0042(12) -0.0002(11)
C28 0.0320(13) 0.0127(10) 0.0298(13) -0.0016(9) 0.0071(11) -0.0031(9)
C29 0.0402(15) 0.0232(12) 0.0316(14) 0.0012(10) 0.0090(12) -0.0008(11)
C30 0.0557(18) 0.0278(13) 0.0375(16) 0.0011(11) 0.0217(14) -0.0040(12)
C31 0.0435(17) 0.0363(15) 0.0543(19) -0.0110(13) 0.0252(15) -0.0153(13)
C32 0.0326(15) 0.0611(19) 0.0450(18) -0.0131(15) 0.0094(13) -0.0166(14)
C33 0.0337(14) 0.0431(15) 0.0316(15) -0.0032(12) 0.0058(12) -0.0106(12)
C34 0.0224(19) 0.034(2) 0.061(3) 0.000 0.0038(19) 0.000
S1 0.0341(5) 0.0257(4) 0.0326(5) 0.000 0.0074(4) 0.000
F1 0.071(3) 0.0447(19) 0.060(2) -0.0163(17) 0.030(2) 0.0064(18)
F2 0.037(2) 0.035(2) 0.083(4) -0.006(2) 0.017(2) -0.0094(15)
O1 0.047(2) 0.036(2) 0.045(2) 0.0041(18) -0.0088(19) 0.0011(18)
O2 0.028(2) 0.037(2) 0.091(4) -0.004(2) 0.014(2) -0.0100(16)
O3 0.070(3) 0.043(2) 0.043(3) 0.0067(19) 0.025(2) -0.006(2)
F3 0.063(4) 0.036(2) 0.060(3) -0.011(2) -0.023(2) -0.008(2)

loop_
_atom_type_symbol
_atom_type_description
_atom_type_scat_dispersion_real
_atom_type_scat_dispersion_imag
_atom_type_scat_source
C C 0.0181 0.0091 'International Tables Vol C Tables 4.2.6.8 and 6.1.1.4'
H H 0.0000 0.0000 'International Tables Vol C Tables 4.2.6.8 and 6.1.1.4'
N N 0.0311 0.0180 'International Tables Vol C Tables 4.2.6.8 and 6.1.1.4'
O O 0.0492 0.0322 'International Tables Vol C Tables 4.2.6.8 and 6.1.1.4'
F F 0.0727 0.0534 'International Tables Vol C Tables 4.2.6.8 and 6.1.1.4'
P P 0.2955 0.4335 'International Tables Vol C Tables 4.2.6.8 and 6.1.1.4'
S S 0.3331 0.5567 'International Tables Vol C Tables 4.2.6.8 and 6.1.1.4'
Ag Ag 0.1306 4.2820 'International Tables Vol C Tables 4.2.6.8 and 6.1.1.4'

loop_
_geom_angle_atom_site_label_1
_geom_angle_atom_site_label_2
_geom_angle_atom_site_label_3
_geom_angle
_geom_angle_site_symmetry_1
_geom_angle_site_symmetry_3
N1 Ag1 N1 90.47(10) 4_756 3_455
N1 Ag1 P1 111.11(5) 4_756 .
N1 Ag1 P1 111.72(5) 3_455 .
N1 Ag1 P1 111.72(5) 4_756 2_756
N1 Ag1 P1 111.11(5) 3_455 2_756
P1 Ag1 P1 117.53(3) . 2_756
C28 P1 C9 104.08(11) . .
C28 P1 C22 105.39(11) . .
C9 P1 C22 102.93(10) . .
C28 P1 Ag1 108.60(8) . .
C9 P1 Ag1 116.59(8) . .
C22 P1 Ag1 117.89(8) . .
C19 N1 C20 115.7(2) . .
C19 N1 Ag1 118.17(16) . 3_545
C20 N1 Ag1 124.77(16) . 3_545
C15 N2 C14 116.6(2) . .
C1 N3 C5 117.98(19) . .
N3 C1 C2 122.7(2) . .
N3 C1 C12 115.76(19) . .
C2 C1 C12 121.5(2) . .
C1 C2 C3 119.6(2) . .
C1 C2 H2A 120.2 . .
C3 C2 H2A 120.2 . .
C2 C3 C4 117.9(2) . .
C2 C3 C6 119.4(2) . .
C4 C3 C6 122.6(2) . .
C5 C4 C3 118.7(2) . .
C5 C4 H4A 120.7 . .
C3 C4 H4A 120.7 . .
N3 C5 C4 122.9(2) . .
N3 C5 C17 114.28(19) . .
C4 C5 C17 122.8(2) . .
C11 C6 C7 119.0(2) . .
C11 C6 C3 120.5(2) . .
C7 C6 C3 120.4(2) . .
C8 C7 C6 120.4(2) . .
C8 C7 H7A 119.8 . .
C6 C7 H7A 119.8 . .
C7 C8 C9 120.5(2) . .
C7 C8 H8A 119.7 . .
C9 C8 H8A 119.7 . .
C10 C9 C8 118.9(2) . .
C10 C9 P1 123.10(18) . .
C8 C9 P1 118.00(17) . .
C9 C10 C11 120.7(2) . .
C9 C10 H10A 119.7 . .
C11 C10 H10A 119.7 . .
C6 C11 C10 120.4(2) . .
C6 C11 H11A 119.8 . .
C10 C11 H11A 119.8 . .
C13 C12 C16 117.8(2) . .
C13 C12 C1 121.8(2) . .
C16 C12 C1 120.4(2) . .
C12 C13 C14 118.8(3) . .
C12 C13 H13A 120.6 . .
C14 C13 H13A 120.6 . .
N2 C14 C13 123.6(3) . .
N2 C14 H14A 118.2 . .
C13 C14 H14A 118.2 . .
N2 C15 C16 124.2(3) . .
N2 C15 H15A 117.9 . .
C16 C15 H15A 117.9 . .
C15 C16 C12 118.8(2) . .
C15 C16 H16A 120.6 . .
C12 C16 H16A 120.6 . .
C21 C17 C18 116.8(2) . .
C21 C17 C5 123.2(2) . .
C18 C17 C5 119.8(2) . .
C19 C18 C17 119.8(2) . .
C19 C18 H18A 120.1 . .
C17 C18 H18A 120.1 . .
N1 C19 C18 124.0(2) . .
N1 C19 H19A 118.0 . .
C18 C19 H19A 118.0 . .
N1 C20 C21 124.2(2) . .
N1 C20 H20A 117.9 . .
C21 C20 H20A 117.9 . .
C20 C21 C17 119.4(2) . .
C20 C21 H21A 120.3 . .
C17 C21 H21A 120.3 . .
C23 C22 C27 118.8(2) . .
C23 C22 P1 123.94(18) . .
C27 C22 P1 117.26(19) . .
C22 C23 C24 120.6(2) . .
C22 C23 H23A 119.7 . .
C24 C23 H23A 119.7 . .
C25 C24 C23 120.2(3) . .
C25 C24 H24A 119.9 . .
C23 C24 H24A 119.9 . .
C26 C25 C24 119.7(2) . .
C26 C25 H25A 120.2 . .
C24 C25 H25A 120.2 . .
C25 C26 C27 120.3(2) . .
C25 C26 H26A 119.9 . .
C27 C26 H26A 119.9 . .
C22 C27 C26 120.5(3) . .
C22 C27 H27A 119.7 . .
C26 C27 H27A 119.7 . .
C33 C28 C29 118.5(2) . .
C33 C28 P1 117.22(19) . .
C29 C28 P1 124.24(19) . .
C30 C29 C28 120.3(3) . .
C30 C29 H29A 119.8 . .
C28 C29 H29A 119.8 . .
C31 C30 C29 120.7(3) . .
C31 C30 H30A 119.6 . .
C29 C30 H30A 119.6 . .
C30 C31 C32 119.4(3) . .
C30 C31 H31A 120.3 . .
C32 C31 H31A 120.3 . .
C33 C32 C31 119.7(3) . .
C33 C32 H32A 120.1 . .
C31 C32 H32A 120.1 . .
C32 C33 C28 121.2(3) . .
C32 C33 H33A 119.4 . .
C28 C33 H33A 119.4 . .
F3 C34 F3 129.9(5) . 2_656
F3 C34 F2 38.7(2) . .
F3 C34 F2 113.7(3) 2_656 .
F3 C34 F2 113.7(3) . 2_656
F3 C34 F2 38.7(2) 2_656 2_656
F2 C34 F2 126.8(5) . 2_656
F3 C34 F1 62.9(3) . .
F3 C34 F1 103.3(3) 2_656 .
F2 C34 F1 100.1(3) . .
F2 C34 F1 65.5(3) 2_656 .
F3 C34 F1 103.3(3) . 2_656
F3 C34 F1 62.9(3) 2_656 2_656
F2 C34 F1 65.5(3) . 2_656
F2 C34 F1 100.1(3) 2_656 2_656
F1 C34 F1 149.0(4) . 2_656
F3 C34 S1 115.1(3) . .
F3 C34 S1 115.1(3) 2_656 .
F2 C34 S1 116.6(2) . .
F2 C34 S1 116.6(2) 2_656 .
F1 C34 S1 105.5(2) . .
F1 C34 S1 105.5(2) 2_656 .
O2 S1 O2 143.0(4) . 2_656
O2 S1 O3 53.9(3) . .
O2 S1 O3 120.8(3) 2_656 .
O2 S1 O3 120.8(3) . 2_656
O2 S1 O3 53.9(3) 2_656 2_656
O3 S1 O3 166.2(3) . 2_656
O2 S1 O1 114.8(3) . .
O2 S1 O1 54.8(3) 2_656 .
O3 S1 O1 67.6(3) . .
O3 S1 O1 108.7(3) 2_656 .
O2 S1 O1 54.8(3) . 2_656
O2 S1 O1 114.8(3) 2_656 2_656
O3 S1 O1 108.7(3) . 2_656
O3 S1 O1 67.6(3) 2_656 2_656
O1 S1 O1 151.5(3) . 2_656
O2 S1 C34 108.50(18) . .
O2 S1 C34 108.50(18) 2_656 .
O3 S1 C34 96.88(17) . .
O3 S1 C34 96.88(17) 2_656 .
O1 S1 C34 104.26(15) . .
O1 S1 C34 104.26(15) 2_656 .
F3 F1 C34 51.2(2) . .
F3 F1 F2 93.9(3) . 2_656
C34 F1 F2 52.4(2) . 2_656
F3 F2 C34 66.6(4) . .
F3 F2 F1 127.0(6) . 2_656
C34 F2 F1 62.1(3) . 2_656
O2 O1 S1 56.1(2) 2_656 .
O2 O1 O3 109.4(3) 2_656 .
S1 O1 O3 54.6(2) . .
O3 O2 O1 136.8(4) . 2_656
O3 O2 S1 67.7(3) . .
O1 O2 S1 69.1(3) 2_656 .
O2 O3 S1 58.4(3) . .
O2 O3 O1 109.9(4) . .
S1 O3 O1 57.7(2) . .
F2 F3 C34 74.8(5) . .
F2 F3 F1 137.3(6) . .
C34 F3 F1 66.0(3) . .

loop_
_geom_bond_atom_site_label_1
_geom_bond_atom_site_label_2
_geom_bond_distance
_geom_bond_site_symmetry_2
Ag1 N1 2.3870(19) 4_756
Ag1 N1 2.3870(19) 3_455
Ag1 P1 2.4667(6) .
Ag1 P1 2.4667(6) 2_756
P1 C28 1.824(3) .
P1 C9 1.828(2) .
P1 C22 1.829(2) .
N1 C19 1.339(3) .
N1 C20 1.340(3) .
N1 Ag1 2.3870(19) 3_545
N2 C15 1.335(4) .
N2 C14 1.337(4) .
N3 C1 1.341(3) .
N3 C5 1.344(3) .
C1 C2 1.387(3) .
C1 C12 1.490(3) .
C2 C3 1.394(3) .
C2 H2A 0.9500 .
C3 C4 1.399(3) .
C3 C6 1.487(3) .
C4 C5 1.397(3) .
C4 H4A 0.9500 .
C5 C17 1.490(3) .
C6 C11 1.390(3) .
C6 C7 1.397(3) .
C7 C8 1.385(3) .
C7 H7A 0.9500 .
C8 C9 1.397(3) .
C8 H8A 0.9500 .
C9 C10 1.386(3) .
C10 C11 1.391(3) .
C10 H10A 0.9500 .
C11 H11A 0.9500 .
C12 C13 1.390(4) .
C12 C16 1.391(4) .
C13 C14 1.390(4) .
C13 H13A 0.9500 .
C14 H14A 0.9500 .
C15 C16 1.380(4) .
C15 H15A 0.9500 .
C16 H16A 0.9500 .
C17 C21 1.385(3) .
C17 C18 1.388(3) .
C18 C19 1.377(4) .
C18 H18A 0.9500 .
C19 H19A 0.9500 .
C20 C21 1.381(3) .
C20 H20A 0.9500 .
C21 H21A 0.9500 .
C22 C23 1.385(4) .
C22 C27 1.391(4) .
C23 C24 1.391(4) .
C23 H23A 0.9500 .
C24 C25 1.385(4) .
C24 H24A 0.9500 .
C25 C26 1.375(4) .
C25 H25A 0.9500 .
C26 C27 1.391(4) .
C26 H26A 0.9500 .
C27 H27A 0.9500 .
C28 C33 1.389(4) .
C28 C29 1.390(4) .
C29 C30 1.385(4) .
C29 H29A 0.9500 .
C30 C31 1.378(4) .
C30 H30A 0.9500 .
C31 C32 1.390(4) .
C31 H31A 0.9500 .
C32 C33 1.381(4) .
C32 H32A 0.9500 .
C33 H33A 0.9500 .
C34 F3 1.250(4) .
C34 F3 1.250(4) 2_656
C34 F2 1.314(4) .
C34 F2 1.314(4) 2_656
C34 F1 1.465(3) .
C34 F1 1.465(3) 2_656
C34 S1 1.806(4) .
S1 O2 1.341(4) .
S1 O2 1.341(4) 2_656
S1 O3 1.456(4) .
S1 O3 1.456(4) 2_656
S1 O1 1.511(4) .
S1 O1 1.511(4) 2_656
F1 F3 1.428(7) .
F1 F2 1.509(7) 2_656
F2 F3 0.851(5) .
F2 F1 1.509(7) 2_656
O1 O2 1.321(7) 2_656
O1 O3 1.652(7) .
O2 O3 1.273(7) .
O2 O1 1.321(7) 2_656

loop_
_geom_torsion_atom_site_label_1
_geom_torsion_atom_site_label_2
_geom_torsion_atom_site_label_3
_geom_torsion_atom_site_label_4
_geom_torsion
_geom_torsion_site_symmetry_1
_geom_torsion_site_symmetry_4
N1 Ag1 P1 C28 14.27(10) 4_756 .
N1 Ag1 P1 C28 113.67(9) 3_455 .
P1 Ag1 P1 C28 -116.17(8) 2_756 .
N1 Ag1 P1 C9 131.36(10) 4_756 .
N1 Ag1 P1 C9 -129.24(10) 3_455 .
P1 Ag1 P1 C9 0.92(8) 2_756 .
N1 Ag1 P1 C22 -105.41(10) 4_756 .
N1 Ag1 P1 C22 -6.01(11) 3_455 .
P1 Ag1 P1 C22 124.15(9) 2_756 .
C5 N3 C1 C2 0.6(4) . .
C5 N3 C1 C12 179.4(2) . .
N3 C1 C2 C3 3.1(4) . .
C12 C1 C2 C3 -175.5(2) . .
C1 C2 C3 C4 -3.5(3) . .
C1 C2 C3 C6 174.2(2) . .
C2 C3 C4 C5 0.4(3) . .
C6 C3 C4 C5 -177.3(2) . .
C1 N3 C5 C4 -4.0(4) . .
C1 N3 C5 C17 174.6(2) . .
C3 C4 C5 N3 3.5(4) . .
C3 C4 C5 C17 -175.0(2) . .
C2 C3 C6 C11 -137.2(2) . .
C4 C3 C6 C11 40.4(3) . .
C2 C3 C6 C7 39.3(3) . .
C4 C3 C6 C7 -143.1(2) . .
C11 C6 C7 C8 1.2(3) . .
C3 C6 C7 C8 -175.3(2) . .
C6 C7 C8 C9 2.2(3) . .
C7 C8 C9 C10 -3.5(3) . .
C7 C8 C9 P1 174.85(17) . .
C28 P1 C9 C10 -3.0(2) . .
C22 P1 C9 C10 106.8(2) . .
Ag1 P1 C9 C10 -122.56(18) . .
C28 P1 C9 C8 178.70(18) . .
C22 P1 C9 C8 -71.5(2) . .
Ag1 P1 C9 C8 59.14(19) . .
C8 C9 C10 C11 1.6(3) . .
P1 C9 C10 C11 -176.73(17) . .
C7 C6 C11 C10 -3.2(3) . .
C3 C6 C11 C10 173.4(2) . .
C9 C10 C11 C6 1.8(3) . .
N3 C1 C12 C13 151.7(2) . .
C2 C1 C12 C13 -29.6(4) . .
N3 C1 C12 C16 -28.0(3) . .
C2 C1 C12 C16 150.7(2) . .
C16 C12 C13 C14 -0.2(4) . .
C1 C12 C13 C14 -179.9(3) . .
C15 N2 C14 C13 2.3(5) . .
C12 C13 C14 N2 -2.3(5) . .
C14 N2 C15 C16 0.3(4) . .
N2 C15 C16 C12 -2.7(4) . .
C13 C12 C16 C15 2.5(4) . .
C1 C12 C16 C15 -177.7(2) . .
N3 C5 C17 C21 -158.8(2) . .
C4 C5 C17 C21 19.8(4) . .
N3 C5 C17 C18 17.1(3) . .
C4 C5 C17 C18 -164.3(3) . .
C21 C17 C18 C19 -1.4(4) . .
C5 C17 C18 C19 -177.6(3) . .
C20 N1 C19 C18 0.1(4) . .
Ag1 N1 C19 C18 -167.1(2) 3_545 .
C17 C18 C19 N1 1.8(5) . .
C19 N1 C20 C21 -2.4(4) . .
Ag1 N1 C20 C21 163.9(2) 3_545 .
N1 C20 C21 C17 2.7(4) . .
C18 C17 C21 C20 -0.7(4) . .
C5 C17 C21 C20 175.4(2) . .
C28 P1 C22 C23 106.4(2) . .
C9 P1 C22 C23 -2.4(3) . .
Ag1 P1 C22 C23 -132.2(2) . .
C28 P1 C22 C27 -75.4(2) . .
C9 P1 C22 C27 175.8(2) . .
Ag1 P1 C22 C27 45.9(2) . .
C27 C22 C23 C24 0.3(4) . .
P1 C22 C23 C24 178.4(2) . .
C22 C23 C24 C25 0.9(4) . .
C23 C24 C25 C26 -0.9(4) . .
C24 C25 C26 C27 -0.3(5) . .
C23 C22 C27 C26 -1.6(4) . .
P1 C22 C27 C26 -179.8(2) . .
C25 C26 C27 C22 1.6(4) . .
C9 P1 C28 C33 -80.9(2) . .
C22 P1 C28 C33 171.15(19) . .
Ag1 P1 C28 C33 43.9(2) . .
C9 P1 C28 C29 99.5(2) . .
C22 P1 C28 C29 -8.4(2) . .
Ag1 P1 C28 C29 -135.64(18) . .
C33 C28 C29 C30 -0.7(4) . .
P1 C28 C29 C30 178.88(19) . .
C28 C29 C30 C31 1.5(4) . .
C29 C30 C31 C32 -0.4(4) . .
C30 C31 C32 C33 -1.6(5) . .
C31 C32 C33 C28 2.4(5) . .
C29 C28 C33 C32 -1.3(4) . .
P1 C28 C33 C32 179.1(2) . .
F3 C34 S1 O2 126.8(4) . .
F3 C34 S1 O2 -53.2(4) 2_656 .
F2 C34 S1 O2 170.0(4) . .
F2 C34 S1 O2 -10.0(4) 2_656 .
F1 C34 S1 O2 59.9(3) . .
F1 C34 S1 O2 -120.1(3) 2_656 .
F3 C34 S1 O2 -53.2(4) . 2_656
F3 C34 S1 O2 126.8(4) 2_656 2_656
F2 C34 S1 O2 -10.0(4) . 2_656
F2 C34 S1 O2 170.0(4) 2_656 2_656
F1 C34 S1 O2 -120.1(3) . 2_656
F1 C34 S1 O2 59.9(3) 2_656 2_656
F3 C34 S1 O3 72.6(4) . .
F3 C34 S1 O3 -107.4(4) 2_656 .
F2 C34 S1 O3 115.7(3) . .
F2 C34 S1 O3 -64.3(3) 2_656 .
F1 C34 S1 O3 5.7(3) . .
F1 C34 S1 O3 -174.3(3) 2_656 .
F3 C34 S1 O3 -107.4(4) . 2_656
F3 C34 S1 O3 72.6(4) 2_656 2_656
F2 C34 S1 O3 -64.3(3) . 2_656
F2 C34 S1 O3 115.7(3) 2_656 2_656
F1 C34 S1 O3 -174.3(3) . 2_656
F1 C34 S1 O3 5.7(3) 2_656 2_656
F3 C34 S1 O1 4.0(4) . .
F3 C34 S1 O1 -176.0(4) 2_656 .
F2 C34 S1 O1 47.1(3) . .
F2 C34 S1 O1 -132.9(3) 2_656 .
F1 C34 S1 O1 -62.9(3) . .
F1 C34 S1 O1 117.1(3) 2_656 .
F3 C34 S1 O1 -176.0(4) . 2_656
F3 C34 S1 O1 4.0(4) 2_656 2_656
F2 C34 S1 O1 -132.9(3) . 2_656
F2 C34 S1 O1 47.1(3) 2_656 2_656
F1 C34 S1 O1 117.1(3) . 2_656
F1 C34 S1 O1 -62.9(3) 2_656 2_656
F3 C34 F1 F3 -128.3(5) 2_656 .
F2 C34 F1 F3 -10.8(4) . .
F2 C34 F1 F3 -136.8(3) 2_656 .
F1 C34 F1 F3 -69.4(3) 2_656 .
S1 C34 F1 F3 110.6(3) . .
F3 C34 F1 F2 136.8(3) . 2_656
F3 C34 F1 F2 8.5(4) 2_656 2_656
F2 C34 F1 F2 126.0(5) . 2_656
F1 C34 F1 F2 67.4(2) 2_656 2_656
S1 C34 F1 F2 -112.6(2) . 2_656
F3 C34 F2 F3 124.9(6) 2_656 .
F2 C34 F2 F3 82.4(5) 2_656 .
F1 C34 F2 F3 15.5(6) . .
F1 C34 F2 F3 166.6(6) 2_656 .
S1 C34 F2 F3 -97.6(5) . .
F3 C34 F2 F1 -166.6(6) . 2_656
F3 C34 F2 F1 -41.7(3) 2_656 2_656
F2 C34 F2 F1 -84.2(2) 2_656 2_656
F1 C34 F2 F1 -151.1(4) . 2_656
S1 C34 F2 F1 95.8(2) . 2_656
O2 S1 O1 O2 138.6(4) . 2_656
O3 S1 O1 O2 165.5(3) . 2_656
O3 S1 O1 O2 -0.3(3) 2_656 2_656
O1 S1 O1 O2 77.2(2) 2_656 2_656
C34 S1 O1 O2 -102.8(2) . 2_656
O2 S1 O1 O3 -26.9(3) . .
O2 S1 O1 O3 -165.5(3) 2_656 .
O3 S1 O1 O3 -165.8(3) 2_656 .
O1 S1 O1 O3 -88.3(2) 2_656 .
C34 S1 O1 O3 91.7(2) . .
O2 S1 O2 O3 95.0(3) 2_656 .
O3 S1 O2 O3 164.7(4) 2_656 .
O1 S1 O2 O3 31.2(3) . .
O1 S1 O2 O3 -179.7(4) 2_656 .
C34 S1 O2 O3 -85.0(3) . .
O2 S1 O2 O1 -85.3(2) 2_656 2_656
O3 S1 O2 O1 179.7(4) . 2_656
O3 S1 O2 O1 -15.6(4) 2_656 2_656
O1 S1 O2 O1 -149.1(3) . 2_656
C34 S1 O2 O1 94.7(2) . 2_656
O1 O2 O3 S1 -0.4(5) 2_656 .
O1 O2 O3 O1 -27.6(7) 2_656 .
S1 O2 O3 O1 -27.2(3) . .
O2 S1 O3 O2 -135.7(4) 2_656 .
O3 S1 O3 O2 -72.1(3) 2_656 .
O1 S1 O3 O2 -149.5(3) . .
O1 S1 O3 O2 0.3(3) 2_656 .
C34 S1 O3 O2 107.9(2) . .
O2 S1 O3 O1 149.5(3) . .
O2 S1 O3 O1 13.7(3) 2_656 .
O3 S1 O3 O1 77.37(18) 2_656 .
O1 S1 O3 O1 149.7(3) 2_656 .
C34 S1 O3 O1 -102.63(18) . .
O2 O1 O3 O2 14.7(4) 2_656 .
S1 O1 O3 O2 27.4(3) . .
O2 O1 O3 S1 -12.7(3) 2_656 .
F1 F2 F3 C34 14.8(7) 2_656 .
C34 F2 F3 F1 -23.5(8) . .
F1 F2 F3 F1 -8.6(14) 2_656 .
F3 C34 F3 F2 -78.1(5) 2_656 .
F2 C34 F3 F2 -120.0(6) 2_656 .
F1 C34 F3 F2 -162.8(6) . .
F1 C34 F3 F2 -12.5(6) 2_656 .
S1 C34 F3 F2 101.9(5) . .
F3 C34 F3 F1 84.7(2) 2_656 .
F2 C34 F3 F1 162.8(6) . .
F2 C34 F3 F1 42.8(3) 2_656 .
F1 C34 F3 F1 150.3(4) 2_656 .
S1 C34 F3 F1 -95.3(2) . .
C34 F1 F3 F2 24.9(9) . .
F2 F1 F3 F2 -8.0(9) 2_656 .
F2 F1 F3 C34 -32.9(3) 2_656 .
